data_2203569
loop_
_publ_author_name
'You, Zhong-Lu'
'Zhu, Hai-Liang'
'Liu, Wei-Sheng'

_publ_section_title
;
 [<i>N,N</i>'-Bis(2-hydroxynaphthylmethylene)-1,3-propanediaminato]cobalt(II)
;
_journal_issue 5
_journal_name_full 'Acta Crystallographica Section E'
_journal_page_first m654
_journal_page_last m656
_journal_paper_doi 10.1107/S1600536804009559
_journal_volume 60
_journal_year 2004
_chemical_formula_iupac '[Co (C25 H20 N2 O2)]'
_chemical_formula_moiety 'C25 H20 Co N2 O2'
_chemical_formula_sum 'C25 H20 Co N2 O2'
_chemical_formula_weight 439.36
_chemical_name_systematic
;
[N,N'-bis(2-hydroxynaphthalmethenylimino)-1,3-propanediaminato]cobalt(II)
;
_space_group_IT_number 36
_symmetry_cell_setting orthorhombic
_symmetry_space_group_name_Hall 'C 2c -2'
_symmetry_space_group_name_H-M 'C m c 21'
_atom_sites_solution_hydrogens geom
_atom_sites_solution_primary direct
_atom_sites_solution_secondary difmap
_audit_creation_method SHELXL-97
_cell_angle_alpha 90.00
_cell_angle_beta 90.00
_cell_angle_gamma 90.00
_cell_formula_units_Z 4
_cell_length_a 30.554(6)
_cell_length_b 8.4240(17)
_cell_length_c 7.7270(15)
_cell_measurement_reflns_used 2312
_cell_measurement_temperature 293(2)
_cell_measurement_theta_max 25.23
_cell_measurement_theta_min 2.54
_cell_volume 1988.8(7)
_computing_cell_refinement SMART
_computing_data_collection 'SMART (Siemens, 1996)'
_computing_data_reduction 'SAINT (Siemens, 1996)'
_computing_molecular_graphics 'SHELXTL (Sheldrick, 1997b)'
_computing_publication_material SHELXTL
_computing_structure_refinement 'SHELXL97 (Sheldrick, 1997a)'
_computing_structure_solution 'SHELXS97 (Sheldrick, 1997a)'
_diffrn_ambient_temperature 293(2)
_diffrn_measured_fraction_theta_full 0.969
_diffrn_measured_fraction_theta_max 0.969
_diffrn_measurement_device_type 'Bruker SMART CCD area-detector'
_diffrn_measurement_method '\f and \w'
_diffrn_radiation_monochromator graphite
_diffrn_radiation_source 'fine-focus sealed tube'
_diffrn_radiation_type MoK\a
_diffrn_radiation_wavelength 0.71073
_diffrn_reflns_av_R_equivalents 0.0308
_diffrn_reflns_av_sigmaI/netI 0.0365
_diffrn_reflns_limit_h_max 38
_diffrn_reflns_limit_h_min -37
_diffrn_reflns_limit_k_max 10
_diffrn_reflns_limit_k_min -10
_diffrn_reflns_limit_l_max 5
_diffrn_reflns_limit_l_min -9
_diffrn_reflns_number 3825
_diffrn_reflns_theta_full 26.99
_diffrn_reflns_theta_max 26.99
_diffrn_reflns_theta_min 2.51
_diffrn_standards_decay_% 0
_diffrn_standards_interval_count 0
_diffrn_standards_interval_time 0
_diffrn_standards_number 0
_exptl_absorpt_coefficient_mu 0.888
_exptl_absorpt_correction_T_max 0.8637
_exptl_absorpt_correction_T_min 0.8219
_exptl_absorpt_correction_type multi-scan
_exptl_absorpt_process_details '(SADABS; Sheldrick, 1996)'
_exptl_crystal_colour red
_exptl_crystal_density_diffrn 1.467
_exptl_crystal_density_method 'not measured'
_exptl_crystal_description block
_exptl_crystal_F_000 908
_exptl_crystal_size_max 0.23
_exptl_crystal_size_mid 0.20
_exptl_crystal_size_min 0.17
_refine_diff_density_max 0.475
_refine_diff_density_min -0.212
_refine_ls_abs_structure_details 'Flack (1983), 250 Friedel pairs'
_refine_ls_abs_structure_Flack 0.39(3)
_refine_ls_extinction_method none
_refine_ls_goodness_of_fit_ref 1.002
_refine_ls_hydrogen_treatment constr
_refine_ls_matrix_type full
_refine_ls_number_parameters 139
_refine_ls_number_reflns 1414
_refine_ls_number_restraints 1
_refine_ls_restrained_S_all 1.001
_refine_ls_R_factor_all 0.0503
_refine_ls_R_factor_gt 0.0421
_refine_ls_shift/su_max 0.000
_refine_ls_shift/su_mean 0.000
_refine_ls_structure_factor_coef Fsqd
_refine_ls_weighting_details 'calc w = 1/[\s^2^(Fo^2^)+(0.0534P)^2^] where P = (Fo^2^+2Fc^2^)/3'
_refine_ls_weighting_scheme calc
_refine_ls_wR_factor_gt 0.0925
_refine_ls_wR_factor_ref 0.0958
_reflns_number_gt 1192
_reflns_number_total 1414
_reflns_threshold_expression I>2\s(I)
_cod_data_source_file ci6367.cif
_cod_data_source_block I
_cod_depositor_comments
;
The following automatic conversions were performed:
'_symmetry_cell_setting' value 'Orthorhombic' changed to 'orthorhombic'
according to '/home/saulius/struct/CIF-dictionaries/cif_core.dic'
dictionary named 'cif_core.dic' version 2.4.1 from 2010-06-29.

Automatic conversion script
Id: cif_fix_enum 1527 2010-12-29 10:47:43Z saulius 

The following automatic conversions were performed:

'_symmetry_cell_setting' value 'Orthorhombic' changed to
'orthorhombic' according to
/home/saulius/struct/CIF-dictionaries/cif_core.dic dictionary named
'cif_core.dic' version 2.4.1 from 2010-06-29.

Automatic conversion script
Id: cif_fix_values 1715 2011-07-08 13:25:40Z adriana 
;
_cod_database_code 2203569
_cod_database_fobs_code 2203569

loop_
_symmetry_equiv_pos_as_xyz
'x, y, z'
'-x, -y, z+1/2'
'x, -y, z+1/2'
'-x, y, z'
'x+1/2, y+1/2, z'
'-x+1/2, -y+1/2, z+1/2'
'x+1/2, -y+1/2, z+1/2'
'-x+1/2, y+1/2, z'

loop_
_atom_site_label
_atom_site_fract_x
_atom_site_fract_y
_atom_site_fract_z
_atom_site_U_iso_or_equiv
_atom_site_adp_type
_atom_site_calc_flag
_atom_site_refinement_flags
_atom_site_occupancy
_atom_site_type_symbol
Co1 0.5000 0.07302(7) 0.81803(8) 0.0534(2) Uani d S 1 Co
O1 0.46025(10) 0.2315(3) 0.7679(4) 0.0656(9) Uani d . 1 O
N1 0.45539(12) -0.0699(4) 0.8636(5) 0.0632(11) Uani d . 1 N
C1 0.40028(13) 0.1315(5) 0.9304(6) 0.0591(11) Uani d . 1 C
C2 0.42077(13) 0.2485(4) 0.8311(8) 0.0607(10) Uani d . 1 C
C3 0.39855(14) 0.3909(5) 0.7925(8) 0.0673(13) Uani d . 1 C
H3 0.4114 0.4657 0.7202 0.081 Uiso calc R 1 H
C4 0.35834(15) 0.4187(5) 0.8610(7) 0.0757(18) Uani d . 1 C
H4 0.3442 0.5133 0.8345 0.091 Uiso calc R 1 H
C5 0.29641(17) 0.3419(7) 1.0440(8) 0.0877(15) Uani d . 1 C
H5 0.2826 0.4373 1.0179 0.105 Uiso calc R 1 H
C6 0.27618(17) 0.2362(7) 1.1536(8) 0.0916(17) Uani d . 1 C
H6 0.2492 0.2601 1.2032 0.110 Uiso calc R 1 H
C7 0.29673(16) 0.0946(7) 1.1880(8) 0.0877(16) Uani d . 1 C
H7 0.2832 0.0217 1.2608 0.105 Uiso calc R 1 H
C8 0.33685(15) 0.0581(6) 1.1173(7) 0.0764(14) Uani d . 1 C
H8 0.3500 -0.0383 1.1443 0.092 Uiso calc R 1 H
C9 0.35812(13) 0.1633(6) 1.0058(6) 0.0626(11) Uani d . 1 C
C10 0.33738(15) 0.3091(6) 0.9707(6) 0.0682(12) Uani d . 1 C
C11 0.41738(15) -0.0256(6) 0.9226(6) 0.0684(12) Uani d . 1 C
H11 0.3993 -0.1058 0.9646 0.082 Uiso calc R 1 H
C12 0.45976(16) -0.2420(5) 0.8362(11) 0.0924(17) Uani d . 1 C
H12A 0.4582 -0.2946 0.9477 0.111 Uiso calc R 1 H
H12B 0.4351 -0.2782 0.7679 0.111 Uiso calc R 1 H
C13 0.5000 -0.2909(9) 0.7500(12) 0.090(2) Uani d S 1 C
H13A 0.5000 -0.4057 0.7403 0.108 Uiso calc SR 1 H
H13B 0.5000 -0.2478 0.6336 0.108 Uiso calc SR 1 H

loop_
_atom_site_aniso_label
_atom_site_aniso_U_11
_atom_site_aniso_U_22
_atom_site_aniso_U_33
_atom_site_aniso_U_12
_atom_site_aniso_U_13
_atom_site_aniso_U_23
Co1 0.0641(4) 0.0465(4) 0.0495(4) 0.000 0.000 0.0011(5)
O1 0.0675(18) 0.0611(16) 0.068(2) -0.0004(13) 0.0002(14) 0.0120(14)
N1 0.073(2) 0.053(2) 0.064(3) 0.0021(16) -0.0028(17) -0.0003(17)
C1 0.059(2) 0.061(3) 0.057(3) -0.003(2) -0.015(2) 0.006(2)
C2 0.069(3) 0.057(2) 0.057(3) -0.0032(18) -0.023(3) -0.005(3)
C3 0.075(3) 0.057(2) 0.070(4) -0.0017(19) -0.008(3) 0.001(3)
C4 0.072(3) 0.067(3) 0.088(5) 0.008(2) -0.021(3) 0.002(3)
C5 0.073(3) 0.095(4) 0.096(4) 0.010(3) -0.016(3) -0.004(4)
C6 0.067(3) 0.115(5) 0.092(4) 0.003(3) -0.002(3) 0.001(4)
C7 0.067(3) 0.114(5) 0.082(4) -0.015(3) -0.008(3) 0.014(3)
C8 0.068(3) 0.088(4) 0.073(3) -0.005(2) -0.012(3) 0.011(3)
C9 0.060(2) 0.074(3) 0.053(2) -0.004(2) -0.020(2) 0.001(2)
C10 0.064(3) 0.077(3) 0.063(3) 0.002(2) -0.012(2) -0.007(2)
C11 0.071(3) 0.068(3) 0.065(3) -0.011(2) -0.013(3) 0.009(2)
C12 0.112(4) 0.049(2) 0.117(5) -0.002(2) 0.016(5) 0.003(4)
C13 0.110(6) 0.073(5) 0.086(5) 0.000 0.000 -0.004(4)

loop_
_atom_type_symbol
_atom_type_description
_atom_type_scat_dispersion_real
_atom_type_scat_dispersion_imag
_atom_type_scat_source
C C 0.0033 0.0016 'International Tables Vol C Tables 4.2.6.8 and 6.1.1.4'
H H 0.0000 0.0000 'International Tables Vol C Tables 4.2.6.8 and 6.1.1.4'
N N 0.0061 0.0033 'International Tables Vol C Tables 4.2.6.8 and 6.1.1.4'
O O 0.0106 0.0060 'International Tables Vol C Tables 4.2.6.8 and 6.1.1.4'
Co Co 0.3494 0.9721 'International Tables Vol C Tables 4.2.6.8 and 6.1.1.4'

loop_
_geom_angle_atom_site_label_1
_geom_angle_atom_site_label_2
_geom_angle_atom_site_label_3
_geom_angle_site_symmetry_1
_geom_angle_site_symmetry_3
_geom_angle
_geom_angle_publ_flag
O1 Co1 O1 4_655 . 82.30(18) yes
O1 Co1 N1 4_655 4_655 91.48(14) yes
O1 Co1 N1 . 4_655 173.78(14) yes
O1 Co1 N1 4_655 . 173.78(14) yes
O1 Co1 N1 . . 91.48(14) yes
N1 Co1 N1 4_655 . 94.7(2) yes
C2 O1 Co1 . . 127.4(3) ?
C11 N1 C12 . . 114.4(4) ?
C11 N1 Co1 . . 122.5(3) ?
C12 N1 Co1 . . 123.1(3) ?
C2 C1 C11 . . 117.9(4) ?
C2 C1 C9 . . 119.5(4) ?
C11 C1 C9 . . 121.2(4) ?
O1 C2 C1 . . 122.7(4) ?
O1 C2 C3 . . 117.3(4) ?
C1 C2 C3 . . 120.0(4) ?
C4 C3 C2 . . 120.0(5) ?
C4 C3 H3 . . 120.0 ?
C2 C3 H3 . . 120.0 ?
C3 C4 C10 . . 122.2(4) ?
C3 C4 H4 . . 118.9 ?
C10 C4 H4 . . 118.9 ?
C6 C5 C10 . . 121.5(5) ?
C6 C5 H5 . . 119.2 ?
C10 C5 H5 . . 119.2 ?
C7 C6 C5 . . 118.4(5) ?
C7 C6 H6 . . 120.8 ?
C5 C6 H6 . . 120.8 ?
C6 C7 C8 . . 121.6(5) ?
C6 C7 H7 . . 119.2 ?
C8 C7 H7 . . 119.2 ?
C7 C8 C9 . . 121.1(5) ?
C7 C8 H8 . . 119.4 ?
C9 C8 H8 . . 119.4 ?
C8 C9 C10 . . 117.6(4) ?
C8 C9 C1 . . 123.3(4) ?
C10 C9 C1 . . 119.2(4) ?
C5 C10 C4 . . 121.4(5) ?
C5 C10 C9 . . 119.8(5) ?
C4 C10 C9 . . 118.9(4) ?
N1 C11 C1 . . 127.4(4) ?
N1 C11 H11 . . 116.3 ?
C1 C11 H11 . . 116.3 ?
C13 C12 N1 . . 114.9(5) ?
C13 C12 H12A . . 108.5 ?
N1 C12 H12A . . 108.5 ?
C13 C12 H12B . . 108.5 ?
N1 C12 H12B . . 108.5 ?
H12A C12 H12B . . 107.5 ?
C12 C13 C12 4_655 . 115.0(8) ?
C12 C13 H13A 4_655 . 108.5 ?
C12 C13 H13A . . 108.5 ?
C12 C13 H13B 4_655 . 108.5 ?
C12 C13 H13B . . 108.5 ?
H13A C13 H13B . . 107.5 ?

loop_
_geom_bond_atom_site_label_1
_geom_bond_atom_site_label_2
_geom_bond_site_symmetry_2
_geom_bond_distance
_geom_bond_publ_flag
Co1 O1 4_655 1.846(3) yes
Co1 O1 . 1.846(3) yes
Co1 N1 4_655 1.852(3) yes
Co1 N1 . 1.852(3) yes
O1 C2 . 1.309(5) ?
N1 C11 . 1.302(5) ?
N1 C12 . 1.471(5) ?
C1 C2 . 1.397(6) ?
C1 C11 . 1.424(7) ?
C1 C9 . 1.439(6) ?
C2 C3 . 1.410(6) ?
C3 C4 . 1.358(6) ?
C3 H3 . 0.93 ?
C4 C10 . 1.408(6) ?
C4 H4 . 0.93 ?
C5 C6 . 1.375(7) ?
C5 C10 . 1.401(7) ?
C5 H5 . 0.93 ?
C6 C7 . 1.374(7) ?
C6 H6 . 0.93 ?
C7 C8 . 1.377(7) ?
C7 H7 . 0.93 ?
C8 C9 . 1.397(6) ?
C8 H8 . 0.93 ?
C9 C10 . 1.408(6) ?
C11 H11 . 0.93 ?
C12 C13 . 1.458(7) ?
C12 H12A . 0.97 ?
C12 H12B . 0.97 ?
C13 C12 4_655 1.458(7) ?
C13 H13A . 0.97 ?
C13 H13B . 0.97 ?

loop_
_geom_torsion_atom_site_label_1
_geom_torsion_atom_site_label_2
_geom_torsion_atom_site_label_3
_geom_torsion_atom_site_label_4
_geom_torsion_site_symmetry_1
_geom_torsion_site_symmetry_4
_geom_torsion
O1 Co1 O1 C2 4_655 . -150.7(3)
N1 Co1 O1 C2 . . 29.2(4)
O1 Co1 N1 C11 . . -29.5(4)
N1 Co1 N1 C11 4_655 . 150.4(3)
O1 Co1 N1 C12 . . 150.4(5)
N1 Co1 N1 C12 4_655 . -29.7(5)
Co1 O1 C2 C1 . . -9.8(7)
Co1 O1 C2 C3 . . 171.3(3)
C11 C1 C2 O1 . . -17.7(7)
C9 C1 C2 O1 . . 175.5(4)
C11 C1 C2 C3 . . 161.2(4)
C9 C1 C2 C3 . . -5.6(7)
O1 C2 C3 C4 . . -176.9(4)
C1 C2 C3 C4 . . 4.2(7)
C2 C3 C4 C10 . . -0.2(7)
C10 C5 C6 C7 . . -1.2(8)
C5 C6 C7 C8 . . 0.8(9)
C6 C7 C8 C9 . . -0.7(8)
C7 C8 C9 C10 . . 1.1(7)
C7 C8 C9 C1 . . 179.2(5)
C2 C1 C9 C8 . . -175.0(5)
C11 C1 C9 C8 . . 18.7(6)
C2 C1 C9 C10 . . 3.2(6)
C11 C1 C9 C10 . . -163.2(4)
C6 C5 C10 C4 . . -178.9(5)
C6 C5 C10 C9 . . 1.6(7)
C3 C4 C10 C5 . . 178.2(5)
C3 C4 C10 C9 . . -2.3(7)
C8 C9 C10 C5 . . -1.5(7)
C1 C9 C10 C5 . . -179.7(4)
C8 C9 C10 C4 . . 179.0(4)
C1 C9 C10 C4 . . 0.7(6)
C12 N1 C11 C1 . . -166.8(5)
Co1 N1 C11 C1 . . 13.1(6)
C2 C1 C11 N1 . . 15.9(7)
C9 C1 C11 N1 . . -177.5(4)
C11 N1 C12 C13 . . 172.6(6)
Co1 N1 C12 C13 . . -7.3(8)
N1 C12 C13 C12 . 4_655 57.1(10)
